data_4322456
loop_
_publ_author_name
'Hans-Hermann Giese'
'Tassilo Habereder'
'Heinrich N\"oth'
'Werner Ponikwar'
'Steffen Thomas'
'Marcus Warchhold'

_publ_contact_author
;
      Heinrich N\"oth
      Institut f\"ur anorganische Chemie
      Universit\"at M\"unchen
      Meiserstr. 1
      80333 M\"unchen
      Bundesrepublik Deutschland
;
_publ_contact_author_email H.Noeth@lrz.uni-muenchen.de
_publ_contact_author_fax '089 5902 451'
_publ_contact_author_phone '089 5902 396'
_publ_section_title
;
 Metal Tetrahydridoborates and Tetrahydridoborato Metalates. 23.1 Amine
 Solvates of Lithium and Sodium Tetrahydridoborate
;
_journal_name_full 'Inorganic Chemistry'
_journal_page_first 4188
_journal_page_last 4196
_journal_paper_doi 10.1021/ic990205c
_journal_volume 38
_journal_year 1999
_chemical_formula_sum 'C36 H37 B Li N3'
_chemical_formula_weight 529.44
_chemical_name_systematic
; 

Tris(p-benzylpyridine) Lithium Tetrahydridoborate

;
_space_group_IT_number 2
_symmetry_cell_setting triclinic
_symmetry_space_group_name_Hall '-P 1'
_symmetry_space_group_name_H-M 'P -1'
_atom_sites_solution_hydrogens 'Found for BH, rest calculated'
_atom_sites_solution_primary direct
_atom_sites_solution_secondary difmap
_audit_creation_method 'SHELXL-CIF-file updated by CIFRTF'
_cell_angle_alpha 83.189(2)
_cell_angle_beta 86.068(3)
_cell_angle_gamma 69.166(4)
_cell_formula_units_Z 2
_cell_length_a 10.1206(14)
_cell_length_b 12.417(2)
_cell_length_c 13.462(3)
_cell_measurement_reflns_used 25
_cell_measurement_temperature 193
_cell_measurement_theta_max 12.67
_cell_measurement_theta_min 3.05
_cell_volume 1569.3(5)
_computing_cell_refinement 'SMART (V4.C50)'
_computing_data_collection 'SMART (V4.C50)'
_computing_data_reduction 'SAINT (V4.D50)'
_computing_molecular_graphics 'XP (SHELXTL-Ver.5)'
_computing_publication_material 'SHELXL (Sheldrick 1997)'
_computing_structure_refinement 'SHELXL-97 (Sheldrick, 1997)'
_computing_structure_solution 'SHELXS-97 (Sheldrick, 1990)'
_diffrn_ambient_temperature 193
_diffrn_measured_fraction_theta_full 0.651
_diffrn_measured_fraction_theta_max 0.651
_diffrn_measurement_device_type 'Siemens SMART Area-detector'
_diffrn_measurement_method Hemisphere
_diffrn_radiation_monochromator graphite
_diffrn_radiation_source 'fine-focus sealed tube'
_diffrn_radiation_type MoK\a
_diffrn_radiation_wavelength 0.71073
_diffrn_reflns_av_R_equivalents 0.1535
_diffrn_reflns_av_sigmaI/netI 0.7354
_diffrn_reflns_limit_h_max 12
_diffrn_reflns_limit_h_min -7
_diffrn_reflns_limit_k_max 16
_diffrn_reflns_limit_k_min -16
_diffrn_reflns_limit_l_max 16
_diffrn_reflns_limit_l_min -16
_diffrn_reflns_number 8950
_diffrn_reflns_theta_full 27.70
_diffrn_reflns_theta_max 27.70
_diffrn_reflns_theta_min 1.52
_diffrn_standards_interval_time 0
_exptl_absorpt_coefficient_mu 0.064
_exptl_crystal_colour Colorless
_exptl_crystal_density_diffrn 1.120
_exptl_crystal_density_method 'not measured'
_exptl_crystal_description prism
_exptl_crystal_F_000 564
_exptl_crystal_size_max 0.33
_exptl_crystal_size_mid 0.3
_exptl_crystal_size_min 0.17
_refine_diff_density_max 0.238
_refine_diff_density_min -0.254
_refine_diff_density_rms 0.059
_refine_ls_extinction_method none
_refine_ls_goodness_of_fit_ref 0.834
_refine_ls_hydrogen_treatment mixed
_refine_ls_matrix_type full
_refine_ls_number_parameters 386
_refine_ls_number_reflns 4799
_refine_ls_number_restraints 0
_refine_ls_restrained_S_all 0.834
_refine_ls_R_factor_all 0.3024
_refine_ls_R_factor_gt 0.0689
_refine_ls_shift/su_max 0.019
_refine_ls_shift/su_mean 0.003
_refine_ls_structure_factor_coef Fsqd
_refine_ls_weighting_details 'calc w=1/[\s^2^(Fo^2^)+(0.0474P)^2^+0.0000P] where P=(Fo^2^+2Fc^2^)/3'
_refine_ls_weighting_scheme calc
_refine_ls_wR_factor_gt 0.1285
_refine_ls_wR_factor_ref 0.1836
_reflns_number_gt 1499
_reflns_number_total 4799
_reflns_threshold_expression >2sigma(I)
_cod_data_source_file ic990205c_2.cif
_cod_data_source_block sadabs
_cod_depositor_comments
;
The following automatic conversions were performed:

'_refine_ls_hydrogen_treatment' value 'mixed ' changed to 'mixed'
according to the built-in table from CIF Core dictionary named
'cif_core.dic' version 2.4.1 from 2010-06-29.

Automatic conversion script
Id: cif_fix_values 1673 2011-04-08 12:14:43Z adriana 

The following automatic conversions were performed:

'_atom_sites_solution_primary' value 'direct methods' was changed to
'direct'.

Automatic conversion script
Id: cif_fix_values 6452 2018-10-05 10:23:21Z andrius 
;
_cod_database_code 4322456

loop_
_symmetry_equiv_pos_as_xyz
'x, y, z'
'-x, -y, -z'

loop_
_atom_site_label
_atom_site_type_symbol
_atom_site_fract_x
_atom_site_fract_y
_atom_site_fract_z
_atom_site_U_iso_or_equiv
_atom_site_adp_type
_atom_site_occupancy
_atom_site_symmetry_multiplicity
_atom_site_calc_flag
_atom_site_refinement_flags
_atom_site_disorder_assembly
_atom_site_disorder_group
N21 N -0.0341(5) 0.6246(4) 0.2074(3) 0.0412(13) Uani 1 1 d . . .
N41 N 0.2612(6) 0.4949(4) 0.1002(3) 0.0344(13) Uani 1 1 d . . .
C29 C -0.5116(6) 0.7177(5) 0.4559(4) 0.0477(16) Uani 1 1 d . . .
H29A H -0.5545 0.7514 0.3955 0.057 Uiso 1 1 calc R . .
C23 C -0.1155(7) 0.5049(5) 0.3315(4) 0.0401(17) Uani 1 1 d . . .
H23A H -0.0915 0.4439 0.3820 0.048 Uiso 1 1 calc R . .
C14 C -0.2569(7) 0.5650(5) 0.3114(4) 0.0335(15) Uani 1 1 d . . .
C32 C -0.3909(6) 0.6183(6) 0.6348(4) 0.0544(18) Uani 1 1 d . . .
H32A H -0.3512 0.5830 0.6959 0.065 Uiso 1 1 calc R . .
C27 C -0.3755(6) 0.5395(5) 0.3694(4) 0.0480(17) Uani 1 1 d . . .
H27A H -0.3470 0.4569 0.3895 0.058 Uiso 1 1 calc R . .
H27B H -0.4567 0.5614 0.3272 0.058 Uiso 1 1 calc R . .
C33 C -0.3561(6) 0.5572(5) 0.5536(4) 0.0469(17) Uani 1 1 d . . .
H33A H -0.2906 0.4821 0.5596 0.056 Uiso 1 1 calc R . .
C28 C -0.4166(6) 0.6052(5) 0.4621(4) 0.0395(15) Uani 1 1 d . . .
C44 C 0.4256(9) 0.2730(5) 0.0519(4) 0.049(2) Uani 1 1 d . . .
C31 C -0.4838(7) 0.7313(6) 0.6288(4) 0.061(2) Uani 1 1 d . . .
H31A H -0.5054 0.7728 0.6845 0.074 Uiso 1 1 calc R . .
C45 C 0.4874(7) 0.3491(5) 0.0733(4) 0.0533(18) Uani 1 1 d . . .
H45A H 0.5854 0.3271 0.0721 0.064 Uiso 1 1 calc R . .
C26 C -0.1717(8) 0.6832(5) 0.1905(4) 0.0496(19) Uani 1 1 d . . .
H26A H -0.1932 0.7471 0.1429 0.060 Uiso 1 1 calc R . .
C46 C 0.4037(7) 0.4590(5) 0.0968(4) 0.0424(17) Uani 1 1 d . . .
H46A H 0.4474 0.5098 0.1108 0.051 Uiso 1 1 calc R . .
C42 C 0.2030(7) 0.4194(5) 0.0782(4) 0.0522(18) Uani 1 1 d . . .
H42A H 0.1049 0.4431 0.0784 0.063 Uiso 1 1 calc R . .
C25 C -0.2846(7) 0.6574(5) 0.2374(4) 0.0485(18) Uani 1 1 d . . .
H25A H -0.3770 0.7011 0.2196 0.058 Uiso 1 1 calc R . .
C43 C 0.2802(8) 0.3087(5) 0.0555(4) 0.054(2) Uani 1 1 d . . .
H43A H 0.2348 0.2588 0.0428 0.065 Uiso 1 1 calc R . .
C22 C -0.0116(6) 0.5337(5) 0.2789(4) 0.0461(18) Uani 1 1 d . . .
H22A H 0.0815 0.4878 0.2927 0.055 Uiso 1 1 calc R . .
C30 C -0.5440(6) 0.7811(5) 0.5375(5) 0.0604(19) Uani 1 1 d . . .
H30A H -0.6064 0.8573 0.5312 0.072 Uiso 1 1 calc R . .
N1 N 0.0578(4) 0.7449(4) -0.0095(3) 0.0385(12) Uani 1 1 d . . .
C4 C -0.0420(6) 0.8679(4) -0.1951(4) 0.0369(15) Uani 1 1 d . . .
C6 C 0.0925(5) 0.6962(4) -0.0952(4) 0.0386(15) Uani 1 1 d . . .
H6A H 0.1517 0.6190 -0.0921 0.046 Uiso 1 1 calc R . .
C8 C -0.0657(7) 0.8673(4) -0.3844(4) 0.0323(16) Uani 1 1 d . . .
C3 C -0.0786(6) 0.9198(4) -0.1070(4) 0.0393(15) Uani 1 1 d . . .
H3A H -0.1378 0.9968 -0.1081 0.047 Uiso 1 1 calc R . .
C5 C 0.0465(5) 0.7525(4) -0.1889(4) 0.0437(16) Uani 1 1 d . . .
H5A H 0.0743 0.7137 -0.2460 0.052 Uiso 1 1 calc R . .
C7 C -0.0960(6) 0.9366(4) -0.2952(3) 0.0501(17) Uani 1 1 d . . .
H7A H -0.1975 0.9752 -0.2885 0.060 Uiso 1 1 calc R . .
H7B H -0.0543 0.9963 -0.3090 0.060 Uiso 1 1 calc R . .
C9 C -0.1545(6) 0.8127(5) -0.4083(4) 0.0449(17) Uani 1 1 d . . .
H9A H -0.2344 0.8170 -0.3682 0.054 Uiso 1 1 calc R . .
C13 C 0.0534(6) 0.8564(5) -0.4432(4) 0.0460(17) Uani 1 1 d . . .
H13A H 0.1160 0.8906 -0.4265 0.055 Uiso 1 1 calc R . .
C2 C -0.0277(5) 0.8575(5) -0.0174(4) 0.0416(15) Uani 1 1 d . . .
H2A H -0.0533 0.8948 0.0407 0.050 Uiso 1 1 calc R . .
C10 C -0.1260(7) 0.7523(5) -0.4904(5) 0.057(2) Uani 1 1 d . . .
H10A H -0.1875 0.7163 -0.5056 0.069 Uiso 1 1 calc R . .
C12 C 0.0835(7) 0.7952(5) -0.5278(4) 0.059(2) Uani 1 1 d . . .
H12A H 0.1642 0.7898 -0.5673 0.070 Uiso 1 1 calc R . .
C11 C -0.0071(9) 0.7434(5) -0.5516(5) 0.060(2) Uani 1 1 d . . .
H11A H 0.0105 0.7030 -0.6078 0.071 Uiso 1 1 calc R . .
C48 C 0.5710(9) 0.0753(5) 0.1230(5) 0.0495(19) Uani 1 1 d . . .
C53 C 0.4847(7) 0.0305(5) 0.1850(5) 0.0512(19) Uani 1 1 d . . .
H53A H 0.3933 0.0438 0.1658 0.061 Uiso 1 1 calc R . .
B B 0.2576(10) 0.7526(6) 0.2040(5) 0.047(2) Uani 1 1 d . . .
C49 C 0.7045(10) 0.0559(6) 0.1538(8) 0.091(3) Uani 1 1 d . . .
H49A H 0.7641 0.0859 0.1135 0.109 Uiso 1 1 calc R . .
C47 C 0.5174(7) 0.1513(5) 0.0271(4) 0.072(2) Uani 1 1 d . . .
H47A H 0.4623 0.1187 -0.0080 0.087 Uiso 1 1 calc R . .
H47B H 0.5967 0.1550 -0.0162 0.087 Uiso 1 1 calc R . .
C51 C 0.6653(12) -0.0518(7) 0.3052(7) 0.101(4) Uani 1 1 d . . .
H51A H 0.6971 -0.0937 0.3662 0.121 Uiso 1 1 calc R . .
C50 C 0.7513(11) -0.0071(8) 0.2433(10) 0.111(4) Uani 1 1 d . . .
H50A H 0.8426 -0.0198 0.2626 0.133 Uiso 1 1 calc R . .
Li Li 0.1359(10) 0.6623(7) 0.1324(6) 0.043(3) Uani 1 1 d . . .
C52 C 0.5310(9) -0.0334(6) 0.2747(6) 0.080(2) Uani 1 1 d . . .
H52A H 0.4717 -0.0641 0.3147 0.096 Uiso 1 1 calc R . .
H* H 0.263(5) 0.669(4) 0.245(3) 0.059(16) Uiso 1 1 d . . .
H+ H 0.133(6) 0.817(5) 0.214(4) 0.11(2) Uiso 1 1 d . . .
H: H 0.297(4) 0.740(3) 0.129(3) 0.037(13) Uiso 1 1 d . . .
H" H 0.308(5) 0.806(4) 0.232(4) 0.079(19) Uiso 1 1 d . . .

loop_
_atom_site_aniso_label
_atom_site_aniso_U_11
_atom_site_aniso_U_22
_atom_site_aniso_U_33
_atom_site_aniso_U_23
_atom_site_aniso_U_13
_atom_site_aniso_U_12
N21 0.035(4) 0.049(3) 0.040(3) -0.005(2) -0.002(2) -0.015(3)
N41 0.040(4) 0.047(3) 0.027(2) 0.003(2) -0.002(2) -0.030(3)
C29 0.044(4) 0.055(4) 0.039(3) 0.005(3) -0.008(3) -0.012(3)
C23 0.037(5) 0.051(4) 0.029(3) 0.001(3) 0.013(3) -0.016(4)
C14 0.021(5) 0.050(4) 0.038(3) -0.016(3) 0.013(3) -0.022(4)
C32 0.048(5) 0.086(5) 0.034(4) 0.002(4) -0.007(3) -0.030(4)
C27 0.043(5) 0.056(4) 0.049(4) -0.016(3) 0.012(3) -0.022(3)
C33 0.037(4) 0.056(4) 0.043(4) 0.003(3) 0.008(3) -0.015(3)
C28 0.035(4) 0.055(4) 0.035(3) 0.002(3) 0.001(3) -0.026(3)
C44 0.078(6) 0.036(4) 0.036(3) -0.005(3) 0.015(4) -0.028(4)
C31 0.066(5) 0.090(6) 0.044(4) -0.022(4) 0.019(4) -0.045(5)
C45 0.056(5) 0.047(4) 0.056(4) -0.006(3) 0.016(3) -0.019(4)
C26 0.055(6) 0.054(4) 0.035(3) 0.005(3) 0.003(4) -0.017(4)
C46 0.046(5) 0.050(4) 0.044(3) -0.003(3) 0.014(3) -0.035(4)
C42 0.060(5) 0.056(4) 0.053(4) -0.004(3) -0.021(3) -0.032(4)
C25 0.039(5) 0.061(4) 0.038(3) 0.000(3) 0.003(3) -0.010(4)
C43 0.082(6) 0.051(5) 0.043(4) -0.016(3) -0.002(4) -0.034(5)
C22 0.039(5) 0.053(4) 0.039(4) -0.009(3) -0.005(3) -0.005(3)
C30 0.050(5) 0.063(5) 0.065(5) -0.015(4) 0.007(4) -0.013(4)
N1 0.041(3) 0.044(3) 0.032(3) -0.002(2) -0.002(2) -0.017(3)
C4 0.041(4) 0.028(3) 0.043(3) -0.004(3) 0.002(3) -0.013(3)
C6 0.038(4) 0.039(3) 0.034(3) -0.004(3) -0.001(3) -0.008(3)
C8 0.033(5) 0.034(3) 0.030(3) 0.004(3) -0.003(3) -0.015(3)
C3 0.046(4) 0.037(3) 0.039(3) -0.008(3) -0.003(3) -0.018(3)
C5 0.055(4) 0.043(4) 0.028(3) -0.005(3) -0.005(3) -0.011(3)
C7 0.059(5) 0.049(4) 0.036(3) 0.001(3) -0.014(3) -0.011(3)
C9 0.042(5) 0.052(4) 0.043(4) 0.009(3) -0.006(3) -0.023(4)
C13 0.036(5) 0.057(4) 0.055(4) -0.003(3) 0.004(3) -0.030(3)
C2 0.051(4) 0.040(4) 0.037(3) -0.008(3) 0.002(3) -0.019(3)
C10 0.071(6) 0.050(4) 0.057(4) 0.004(4) -0.031(4) -0.026(4)
C12 0.069(6) 0.062(4) 0.037(4) -0.005(3) 0.011(3) -0.016(4)
C11 0.088(7) 0.045(4) 0.039(4) -0.006(3) -0.013(4) -0.012(4)
C48 0.042(7) 0.032(4) 0.078(5) -0.022(3) 0.015(4) -0.014(4)
C53 0.038(6) 0.050(4) 0.071(5) 0.005(4) -0.005(4) -0.025(4)
B 0.075(7) 0.041(5) 0.030(4) -0.002(3) -0.004(4) -0.025(5)
C49 0.057(8) 0.049(5) 0.164(10) -0.028(5) 0.020(6) -0.012(5)
C47 0.104(6) 0.039(4) 0.069(5) -0.014(4) 0.039(4) -0.024(4)
C51 0.096(11) 0.061(6) 0.114(8) -0.009(5) -0.055(7) 0.021(6)
C50 0.050(9) 0.079(7) 0.203(13) -0.058(8) -0.029(8) -0.004(6)
Li 0.047(7) 0.047(6) 0.029(5) 0.006(4) -0.001(4) -0.013(5)
C52 0.078(7) 0.059(5) 0.086(6) 0.020(4) 0.003(5) -0.013(4)

loop_
_atom_type_symbol
_atom_type_description
_atom_type_scat_dispersion_real
_atom_type_scat_dispersion_imag
_atom_type_scat_source
C C 0.0033 0.0016 'International Tables Vol C Tables 4.2.6.8 and 6.1.1.4'
H H 0.0000 0.0000 'International Tables Vol C Tables 4.2.6.8 and 6.1.1.4'
Li Li -0.0003 0.0001 'International Tables Vol C Tables 4.2.6.8 and 6.1.1.4'
B B 0.0013 0.0007 'International Tables Vol C Tables 4.2.6.8 and 6.1.1.4'
N N 0.0061 0.0033 'International Tables Vol C Tables 4.2.6.8 and 6.1.1.4'

loop_
_geom_angle_atom_site_label_1
_geom_angle_atom_site_label_2
_geom_angle_atom_site_label_3
_geom_angle
_geom_angle_site_symmetry_1
_geom_angle_site_symmetry_3
_geom_angle_publ_flag
C26 N21 C22 113.3(5) . . ?
C26 N21 Li 125.6(5) . . ?
C22 N21 Li 121.1(5) . . ?
C42 N41 C46 116.7(6) . . ?
C42 N41 Li 121.3(5) . . ?
C46 N41 Li 121.9(5) . . ?
C28 C29 C30 121.4(5) . . ?
C22 C23 C14 121.2(6) . . ?
C25 C14 C23 116.1(6) . . ?
C25 C14 C27 120.5(6) . . ?
C23 C14 C27 123.3(6) . . ?
C33 C32 C31 121.7(6) . . ?
C14 C27 C28 111.0(4) . . ?
C32 C33 C28 121.0(6) . . ?
C29 C28 C33 117.7(5) . . ?
C29 C28 C27 120.5(5) . . ?
C33 C28 C27 121.7(5) . . ?
C45 C44 C43 118.1(7) . . ?
C45 C44 C47 120.2(7) . . ?
C43 C44 C47 121.7(6) . . ?
C32 C31 C30 118.1(6) . . ?
C44 C45 C46 120.0(7) . . ?
N21 C26 C25 126.2(6) . . ?
N41 C46 C45 122.3(6) . . ?
N41 C42 C43 123.8(6) . . ?
C26 C25 C14 118.6(6) . . ?
C42 C43 C44 119.1(6) . . ?
N21 C22 C23 124.6(6) . . ?
C31 C30 C29 120.1(6) . . ?
C6 N1 C2 115.7(4) . . ?
C6 N1 Li 124.9(4) . . ?
C2 N1 Li 119.2(4) . . ?
C3 C4 C5 117.5(5) . . ?
C3 C4 C7 120.7(5) . . ?
C5 C4 C7 121.9(5) . . ?
N1 C6 C5 124.8(5) . . ?
C13 C8 C9 118.3(6) . . ?
C13 C8 C7 120.0(6) . . ?
C9 C8 C7 121.6(6) . . ?
C2 C3 C4 120.1(5) . . ?
C4 C5 C6 118.5(5) . . ?
C8 C7 C4 115.9(4) . . ?
C8 C9 C10 120.5(6) . . ?
C8 C13 C12 121.7(6) . . ?
N1 C2 C3 123.4(5) . . ?
C9 C10 C11 121.3(7) . . ?
C11 C12 C13 119.2(7) . . ?
C12 C11 C10 118.9(7) . . ?
C49 C48 C53 118.1(8) . . ?
C49 C48 C47 120.3(8) . . ?
C53 C48 C47 121.4(7) . . ?
C52 C53 C48 121.4(7) . . ?
C50 C49 C48 120.9(10) . . ?
C48 C47 C44 109.4(5) . . ?
C50 C51 C52 118.6(11) . . ?
C49 C50 C51 121.0(12) . . ?
N41 Li N21 98.8(4) . . ?
N41 Li N1 102.8(4) . . ?
N21 Li N1 104.9(4) . . ?
N41 Li B 112.9(5) . . ?
N21 Li B 121.9(4) . . ?
N1 Li B 113.2(4) . . ?
C53 C52 C51 119.9(8) . . ?

loop_
_geom_bond_atom_site_label_1
_geom_bond_atom_site_label_2
_geom_bond_distance
_geom_bond_site_symmetry_2
_geom_bond_publ_flag
N21 C26 1.343(6) . ?
N21 C22 1.357(6) . ?
N21 Li 2.103(10) . ?
N41 C42 1.340(6) . ?
N41 C46 1.349(6) . ?
N41 Li 2.093(10) . ?
C29 C28 1.383(6) . ?
C29 C30 1.380(7) . ?
C23 C22 1.356(6) . ?
C23 C14 1.387(6) . ?
C14 C25 1.388(7) . ?
C14 C27 1.495(6) . ?
C32 C33 1.359(7) . ?
C32 C31 1.380(7) . ?
C27 C28 1.525(7) . ?
C33 C28 1.384(6) . ?
C44 C45 1.370(7) . ?
C44 C43 1.377(7) . ?
C44 C47 1.528(7) . ?
C31 C30 1.385(7) . ?
C45 C46 1.387(7) . ?
C26 C25 1.386(7) . ?
C42 C43 1.377(7) . ?
N1 C6 1.333(5) . ?
N1 C2 1.353(6) . ?
N1 Li 2.120(9) . ?
C4 C3 1.382(6) . ?
C4 C5 1.390(6) . ?
C4 C7 1.530(6) . ?
C6 C5 1.391(6) . ?
C8 C13 1.370(6) . ?
C8 C9 1.376(6) . ?
C8 C7 1.511(7) . ?
C3 C2 1.378(6) . ?
C9 C10 1.367(7) . ?
C13 C12 1.400(7) . ?
C10 C11 1.389(7) . ?
C12 C11 1.365(7) . ?
C48 C49 1.370(9) . ?
C48 C53 1.381(7) . ?
C48 C47 1.515(8) . ?
C53 C52 1.375(8) . ?
B Li 2.258(13) . ?
C49 C50 1.371(12) . ?
C51 C50 1.377(10) . ?
C51 C52 1.378(9) . ?
